data_4082060
loop_
_publ_author_name
'Lau, Ka-Cheong'
'Petro, Benjamin J.'
'Bontemps, S\'ebastien'
'Jordan, Richard F.'

_publ_section_title
;
 Comparative Reactivity of Zr-- and Pd--Alkyl Complexes with Carbon
 Dioxide
;
_journal_issue 23
_journal_name_full Organometallics
_journal_page_first 6895
_journal_paper_doi 10.1021/om401082k
_journal_volume 32
_journal_year 2013
_chemical_formula_sum 'C46 H84 Li2 O10 P2 Pd2 S2'
_chemical_formula_weight 1149.87
_chemical_name_systematic
; 
 ? 
;
_space_group_crystal_system monoclinic
_space_group_IT_number 14
_symmetry_space_group_name_Hall '-P 2ybc'
_symmetry_space_group_name_H-M 'P 1 21/c 1'
_atom_sites_solution_hydrogens geom
_atom_sites_solution_primary direct
_atom_sites_solution_secondary difmap
_audit_creation_method SHELXL-97
_cell_angle_alpha 90.00
_cell_angle_beta 117.41(2)
_cell_angle_gamma 90.00
_cell_formula_units_Z 2
_cell_length_a 11.064(5)
_cell_length_b 17.858(8)
_cell_length_c 14.970(5)
_cell_measurement_reflns_used 1024
_cell_measurement_temperature 100(2)
_cell_measurement_theta_max 25.09
_cell_measurement_theta_min 1.91
_cell_volume 2625.7(19)
_computing_structure_refinement 'SHELXL-97 (Sheldrick, 1997)'
_computing_structure_solution 'SHELXS-97 (Sheldrick, 1990)'
_diffrn_ambient_temperature 100(2)
_diffrn_measured_fraction_theta_full 0.997
_diffrn_measured_fraction_theta_max 0.997
_diffrn_radiation_monochromator graphite
_diffrn_radiation_source 'fine-focus sealed tube'
_diffrn_radiation_type MoK\a
_diffrn_radiation_wavelength 0.71073
_diffrn_reflns_av_R_equivalents 0.1579
_diffrn_reflns_av_sigmaI/netI 0.2114
_diffrn_reflns_limit_h_max 13
_diffrn_reflns_limit_h_min -13
_diffrn_reflns_limit_k_max 21
_diffrn_reflns_limit_k_min -21
_diffrn_reflns_limit_l_max 17
_diffrn_reflns_limit_l_min -17
_diffrn_reflns_number 25333
_diffrn_reflns_theta_full 25.09
_diffrn_reflns_theta_max 25.09
_diffrn_reflns_theta_min 1.91
_exptl_absorpt_coefficient_mu 0.877
_exptl_absorpt_correction_T_max 0.9021
_exptl_absorpt_correction_T_min 0.9021
_exptl_absorpt_correction_type multi-scan
_exptl_absorpt_process_details
;
absorption corrections were made based on correspondance of
equivalent intensities usingprogram SADABS (G. Sheldrick, Bruker 
Analytical X-ray Systems, Madison, WI)
;
_exptl_crystal_density_diffrn 1.454
_exptl_crystal_density_method 'not measured'
_exptl_crystal_F_000 1200
_exptl_crystal_size_max 0.12
_exptl_crystal_size_mid 0.12
_exptl_crystal_size_min 0.12
_refine_diff_density_max 0.748
_refine_diff_density_min -0.618
_refine_diff_density_rms 0.098
_refine_ls_extinction_method none
_refine_ls_goodness_of_fit_ref 0.715
_refine_ls_hydrogen_treatment constr
_refine_ls_matrix_type full
_refine_ls_number_parameters 296
_refine_ls_number_reflns 4651
_refine_ls_number_restraints 0
_refine_ls_restrained_S_all 0.715
_refine_ls_R_factor_all 0.1154
_refine_ls_R_factor_gt 0.0546
_refine_ls_shift/su_max 0.022
_refine_ls_shift/su_mean 0.002
_refine_ls_structure_factor_coef Fsqd
_refine_ls_weighting_details 'calc w=1/[\s^2^(Fo^2^)+(0.0191P)^2^+0.0000P] where P=(Fo^2^+2Fc^2^)/3'
_refine_ls_weighting_scheme calc
_refine_ls_wR_factor_gt 0.0861
_refine_ls_wR_factor_ref 0.0970
_reflns_number_gt 2246
_reflns_number_total 4651
_reflns_threshold_expression >2sigma(I)
_cod_data_source_file om401082k_si_002.cif
_cod_data_source_block {[Li(THF)2][(PO-iPr)PdMe2]}2(3a)
_cod_original_sg_symbol_H-M P2(1)/c
_cod_database_code 4082060

loop_
_symmetry_equiv_pos_as_xyz
'x, y, z'
'-x, y+1/2, -z+1/2'
'-x, -y, -z'
'x, -y-1/2, z-1/2'

loop_
_atom_site_label
_atom_site_type_symbol
_atom_site_fract_x
_atom_site_fract_y
_atom_site_fract_z
_atom_site_U_iso_or_equiv
_atom_site_adp_type
_atom_site_occupancy
_atom_site_symmetry_multiplicity
_atom_site_calc_flag
_atom_site_refinement_flags
C1 C 0.4422(7) 0.7096(4) 0.5064(5) 0.0284(19) Uani 1 1 d .
C2 C 0.5669(7) 0.7171(4) 0.5875(5) 0.033(2) Uani 1 1 d .
H2 H 0.6162 0.6747 0.6205 0.040 Uiso 1 1 calc R
C3 C 0.6204(7) 0.7881(4) 0.6209(5) 0.033(2) Uani 1 1 d .
H3 H 0.7062 0.7929 0.6758 0.039 Uiso 1 1 calc R
C4 C 0.5495(7) 0.8502(4) 0.5747(5) 0.0309(18) Uani 1 1 d .
C5 C 0.4232(7) 0.8403(4) 0.4916(5) 0.0317(19) Uani 1 1 d .
H5 H 0.3735 0.8830 0.4605 0.038 Uiso 1 1 calc R
C6 C 0.3661(7) 0.7717(4) 0.4516(5) 0.0244(18) Uani 1 1 d .
C7 C 0.6018(7) 0.9272(4) 0.6146(5) 0.043(2) Uani 1 1 d .
H7A H 0.6104 0.9322 0.6812 0.065 Uiso 1 1 calc R
H7B H 0.5392 0.9641 0.5713 0.065 Uiso 1 1 calc R
H7C H 0.6892 0.9344 0.6169 0.065 Uiso 1 1 calc R
C8 C 0.1042(6) 0.8378(4) 0.3649(5) 0.0324(19) Uani 1 1 d .
H8 H 0.1514 0.8859 0.3751 0.039 Uiso 1 1 calc R
C9 C 0.0937(7) 0.8182(4) 0.4605(5) 0.044(2) Uani 1 1 d .
H9A H 0.0375 0.8545 0.4710 0.066 Uiso 1 1 calc R
H9B H 0.1830 0.8185 0.5170 0.066 Uiso 1 1 calc R
H9C H 0.0542 0.7694 0.4536 0.066 Uiso 1 1 calc R
C10 C -0.0359(6) 0.8451(4) 0.2762(5) 0.042(2) Uani 1 1 d .
H10A H -0.0849 0.7991 0.2673 0.062 Uiso 1 1 calc R
H10B H -0.0274 0.8559 0.2166 0.062 Uiso 1 1 calc R
H10C H -0.0844 0.8850 0.2886 0.062 Uiso 1 1 calc R
C11 C 0.2374(7) 0.8036(4) 0.2399(5) 0.0299(19) Uani 1 1 d .
H11 H 0.1549 0.7953 0.1764 0.036 Uiso 1 1 calc R
C12 C 0.3505(7) 0.7574(4) 0.2336(5) 0.041(2) Uani 1 1 d .
H12A H 0.3605 0.7729 0.1760 0.061 Uiso 1 1 calc R
H12B H 0.3268 0.7052 0.2275 0.061 Uiso 1 1 calc R
H12C H 0.4347 0.7651 0.2935 0.061 Uiso 1 1 calc R
C13 C 0.2726(7) 0.8862(4) 0.2415(5) 0.040(2) Uani 1 1 d .
H13A H 0.3553 0.8968 0.3014 0.060 Uiso 1 1 calc R
H13B H 0.2001 0.9161 0.2408 0.060 Uiso 1 1 calc R
H13C H 0.2845 0.8977 0.1834 0.060 Uiso 1 1 calc R
C14 C -0.0260(6) 0.6737(3) 0.1561(4) 0.0324(19) Uani 1 1 d .
H14A H 0.0040 0.6484 0.1133 0.049 Uiso 1 1 calc R
H14B H -0.0265 0.7267 0.1458 0.049 Uiso 1 1 calc R
H14C H -0.1163 0.6573 0.1403 0.049 Uiso 1 1 calc R
C15 C 0.0116(6) 0.5466(3) 0.2663(5) 0.0318(19) Uani 1 1 d .
H15A H -0.0641 0.5456 0.2811 0.048 Uiso 1 1 calc R
H15B H 0.0773 0.5096 0.3062 0.048 Uiso 1 1 calc R
H15C H -0.0197 0.5360 0.1962 0.048 Uiso 1 1 calc R
C16 C 0.7020(7) 0.4607(4) 0.8426(5) 0.040(2) Uani 1 1 d .
H16A H 0.7550 0.4386 0.8127 0.048 Uiso 1 1 calc R
H16B H 0.6637 0.4207 0.8655 0.048 Uiso 1 1 calc R
C17 C 0.7900(7) 0.5112(4) 0.9291(6) 0.052(2) Uani 1 1 d .
H17A H 0.8001 0.4912 0.9924 0.062 Uiso 1 1 calc R
H17B H 0.8795 0.5172 0.9331 0.062 Uiso 1 1 calc R
C18 C 0.7152(7) 0.5834(4) 0.9050(5) 0.049(2) Uani 1 1 d .
H18A H 0.6552 0.5863 0.9359 0.059 Uiso 1 1 calc R
H18B H 0.7776 0.6254 0.9275 0.059 Uiso 1 1 calc R
C19 C 0.6377(7) 0.5819(4) 0.7956(5) 0.041(2) Uani 1 1 d .
H19A H 0.5596 0.6150 0.7727 0.049 Uiso 1 1 calc R
H19B H 0.6941 0.5974 0.7649 0.049 Uiso 1 1 calc R
C20 C 0.3206(7) 0.3489(4) 0.6170(6) 0.049(2) Uani 1 1 d .
H20A H 0.3798 0.3349 0.6862 0.059 Uiso 1 1 calc R
H20B H 0.3522 0.3241 0.5739 0.059 Uiso 1 1 calc R
C21 C 0.1757(7) 0.3273(4) 0.5876(6) 0.057(3) Uani 1 1 d .
H21A H 0.1537 0.2791 0.5539 0.068 Uiso 1 1 calc R
H21B H 0.1600 0.3249 0.6462 0.068 Uiso 1 1 calc R
C22 C 0.0939(7) 0.3874(4) 0.5188(5) 0.046(2) Uani 1 1 d .
H22A H 0.0747 0.3769 0.4500 0.055 Uiso 1 1 calc R
H22B H 0.0089 0.3949 0.5216 0.055 Uiso 1 1 calc R
C23 C 0.1845(7) 0.4525(4) 0.5592(6) 0.053(2) Uani 1 1 d .
H23A H 0.1699 0.4871 0.5053 0.063 Uiso 1 1 calc R
H23B H 0.1650 0.4784 0.6081 0.063 Uiso 1 1 calc R
Li1 Li 0.4868(12) 0.4775(7) 0.6301(9) 0.041(4) Uani 1 1 d .
O1 O 0.4636(4) 0.5727(2) 0.5662(3) 0.0358(13) Uani 1 1 d .
O2 O 0.2392(4) 0.6156(2) 0.4535(3) 0.0303(12) Uani 1 1 d .
O3 O 0.4027(4) 0.5941(2) 0.3913(3) 0.0339(13) Uani 1 1 d .
O4 O 0.5957(5) 0.5074(2) 0.7708(3) 0.0360(13) Uani 1 1 d .
O5 O 0.3199(5) 0.4276(3) 0.6051(4) 0.0410(14) Uani 1 1 d .
P1 P 0.20244(19) 0.76622(10) 0.33855(14) 0.0296(5) Uani 1 1 d .
Pd1 Pd 0.09952(6) 0.65002(3) 0.29895(4) 0.03104(18) Uani 1 1 d .
S1 S 0.3814(2) 0.61534(10) 0.47551(15) 0.0308(5) Uani 1 1 d .

loop_
_atom_site_aniso_label
_atom_site_aniso_U_11
_atom_site_aniso_U_22
_atom_site_aniso_U_33
_atom_site_aniso_U_23
_atom_site_aniso_U_13
_atom_site_aniso_U_12
C1 0.031(5) 0.025(4) 0.020(5) -0.002(4) 0.003(4) -0.010(4)
C2 0.040(5) 0.026(5) 0.032(5) 0.002(4) 0.016(4) 0.005(4)
C3 0.036(5) 0.024(5) 0.033(5) 0.001(4) 0.012(4) -0.001(4)
C4 0.032(5) 0.026(4) 0.029(5) -0.008(4) 0.009(4) -0.006(4)
C5 0.034(5) 0.020(4) 0.038(5) 0.008(4) 0.014(4) 0.011(4)
C6 0.033(5) 0.017(4) 0.018(4) 0.003(3) 0.008(4) 0.002(4)
C7 0.041(5) 0.025(5) 0.050(6) -0.001(4) 0.009(4) -0.001(4)
C8 0.021(4) 0.019(4) 0.053(5) -0.003(4) 0.014(4) -0.002(3)
C9 0.047(6) 0.035(5) 0.050(6) -0.005(4) 0.022(5) -0.002(4)
C10 0.038(5) 0.031(5) 0.057(5) 0.002(4) 0.023(4) 0.007(4)
C11 0.029(5) 0.022(4) 0.036(5) 0.001(4) 0.013(4) -0.004(4)
C12 0.058(6) 0.021(4) 0.048(6) 0.004(4) 0.029(5) 0.001(4)
C13 0.042(5) 0.030(5) 0.048(5) 0.015(4) 0.020(4) 0.008(4)
C14 0.039(5) 0.031(5) 0.024(4) 0.002(3) 0.011(4) -0.004(4)
C15 0.023(4) 0.028(4) 0.032(5) -0.004(4) 0.002(4) -0.011(4)
C16 0.048(6) 0.035(5) 0.031(5) 0.006(4) 0.013(4) 0.004(4)
C17 0.045(6) 0.045(6) 0.047(6) 0.000(5) 0.006(5) -0.011(5)
C18 0.046(6) 0.031(5) 0.052(6) -0.012(4) 0.006(5) 0.001(4)
C19 0.042(6) 0.026(5) 0.041(5) 0.000(4) 0.009(4) 0.005(4)
C20 0.053(6) 0.026(5) 0.070(6) 0.002(5) 0.029(5) 0.005(5)
C21 0.048(6) 0.026(5) 0.091(7) 0.007(5) 0.028(6) 0.000(4)
C22 0.043(5) 0.037(5) 0.044(6) 0.001(4) 0.009(5) 0.001(4)
C23 0.044(6) 0.034(5) 0.072(7) 0.007(5) 0.019(5) 0.000(5)
Li1 0.036(8) 0.044(9) 0.046(9) 0.009(7) 0.021(8) -0.004(7)
O1 0.040(3) 0.026(3) 0.031(3) 0.006(2) 0.008(3) 0.000(2)
O2 0.031(3) 0.021(3) 0.037(3) -0.001(2) 0.014(3) -0.005(2)
O3 0.046(3) 0.018(3) 0.044(3) 0.000(2) 0.026(3) 0.008(2)
O4 0.043(3) 0.021(3) 0.031(3) 0.001(2) 0.005(3) 0.003(3)
O5 0.033(3) 0.023(3) 0.059(4) 0.004(3) 0.015(3) 0.002(3)
P1 0.0296(13) 0.0236(12) 0.0299(13) 0.0004(10) 0.0089(11) 0.0002(10)
Pd1 0.0323(3) 0.0237(3) 0.0328(4) -0.0019(3) 0.0113(3) -0.0029(3)
S1 0.0389(13) 0.0181(11) 0.0315(13) 0.0026(9) 0.0130(11) 0.0013(10)

loop_
_atom_type_symbol
_atom_type_description
_atom_type_scat_dispersion_real
_atom_type_scat_dispersion_imag
_atom_type_scat_source
C C 0.0033 0.0016 'International Tables Vol C Tables 4.2.6.8 and 6.1.1.4'
H H 0.0000 0.0000 'International Tables Vol C Tables 4.2.6.8 and 6.1.1.4'
Li Li -0.0003 0.0001 'International Tables Vol C Tables 4.2.6.8 and 6.1.1.4'
O O 0.0106 0.0060 'International Tables Vol C Tables 4.2.6.8 and 6.1.1.4'
P P 0.1023 0.0942 'International Tables Vol C Tables 4.2.6.8 and 6.1.1.4'
Pd Pd -0.9988 1.0072 'International Tables Vol C Tables 4.2.6.8 and 6.1.1.4'
S S 0.1246 0.1234 'International Tables Vol C Tables 4.2.6.8 and 6.1.1.4'

loop_
_geom_angle_atom_site_label_1
_geom_angle_atom_site_label_2
_geom_angle_atom_site_label_3
_geom_angle
_geom_angle_site_symmetry_1
_geom_angle_site_symmetry_3
C2 C1 C6 122.2(6) . .
C2 C1 S1 115.3(5) . .
C6 C1 S1 122.5(5) . .
C1 C2 C3 119.9(7) . .
C4 C3 C2 120.9(7) . .
C3 C4 C5 117.5(7) . .
C3 C4 C7 121.3(6) . .
C5 C4 C7 121.1(7) . .
C6 C5 C4 124.9(7) . .
C5 C6 C1 114.5(6) . .
C5 C6 P1 120.6(5) . .
C1 C6 P1 124.8(5) . .
C10 C8 C9 110.6(5) . .
C10 C8 P1 109.9(5) . .
C9 C8 P1 110.4(5) . .
C13 C11 C12 108.2(5) . .
C13 C11 P1 119.4(5) . .
C12 C11 P1 109.6(5) . .
O4 C16 C17 106.1(6) . .
C18 C17 C16 104.1(6) . .
C19 C18 C17 103.4(6) . .
O4 C19 C18 105.4(6) . .
O5 C20 C21 105.9(6) . .
C22 C21 C20 104.3(6) . .
C23 C22 C21 101.8(6) . .
O5 C23 C22 108.8(6) . .
O3 Li1 O1 117.7(6) 3_666 .
O3 Li1 O5 106.8(6) 3_666 .
O1 Li1 O5 114.8(7) . .
O3 Li1 O4 103.9(6) 3_666 .
O1 Li1 O4 99.8(6) . .
O5 Li1 O4 113.3(6) . .
S1 O1 Li1 144.8(5) . .
S1 O2 Pd1 113.8(3) . .
S1 O3 Li1 134.9(5) . 3_666
C19 O4 C16 107.2(5) . .
C19 O4 Li1 120.5(6) . .
C16 O4 Li1 122.1(5) . .
C23 O5 C20 108.6(5) . .
C23 O5 Li1 131.3(6) . .
C20 O5 Li1 119.1(6) . .
C11 P1 C6 104.0(3) . .
C11 P1 C8 106.7(3) . .
C6 P1 C8 101.4(3) . .
C11 P1 Pd1 112.7(2) . .
C6 P1 Pd1 116.6(2) . .
C8 P1 Pd1 114.2(2) . .
C14 Pd1 C15 85.1(2) . .
C14 Pd1 O2 175.9(2) . .
C15 Pd1 O2 91.5(2) . .
C14 Pd1 P1 95.92(19) . .
C15 Pd1 P1 178.94(19) . .
O2 Pd1 P1 87.52(12) . .
O3 S1 O2 113.6(3) . .
O3 S1 O1 113.4(3) . .
O2 S1 O1 111.1(3) . .
O3 S1 C1 106.3(3) . .
O2 S1 C1 107.1(3) . .
O1 S1 C1 104.6(3) . .

loop_
_geom_bond_atom_site_label_1
_geom_bond_atom_site_label_2
_geom_bond_distance
_geom_bond_site_symmetry_2
C1 C2 1.361(8) .
C1 C6 1.405(8) .
C1 S1 1.793(7) .
C2 C3 1.393(8) .
C3 C4 1.351(9) .
C4 C5 1.390(8) .
C4 C7 1.505(8) .
C5 C6 1.382(8) .
C6 P1 1.825(7) .
C8 C10 1.512(8) .
C8 C9 1.529(8) .
C8 P1 1.835(6) .
C11 C13 1.522(8) .
C11 C12 1.538(8) .
C11 P1 1.818(7) .
C14 Pd1 1.986(6) .
C15 Pd1 2.038(6) .
C16 O4 1.438(7) .
C16 C17 1.509(8) .
C17 C18 1.484(9) .
C18 C19 1.458(9) .
C19 O4 1.402(7) .
C20 O5 1.416(8) .
C20 C21 1.504(8) .
C21 C22 1.474(9) .
C22 C23 1.471(9) .
C23 O5 1.403(7) .
Li1 O3 1.896(13) 3_666
Li1 O1 1.909(13) .
Li1 O5 1.926(13) .
Li1 O4 1.959(13) .
O1 S1 1.453(4) .
O2 S1 1.452(4) .
O2 Pd1 2.197(4) .
O3 S1 1.436(4) .
O3 Li1 1.896(13) 3_666
P1 Pd1 2.309(2) .

loop_
_geom_torsion_atom_site_label_1
_geom_torsion_atom_site_label_2
_geom_torsion_atom_site_label_3
_geom_torsion_atom_site_label_4
_geom_torsion
_geom_torsion_site_symmetry_1
C6 C1 C2 C3 2.6(11) .
S1 C1 C2 C3 -176.8(5) .
C1 C2 C3 C4 0.9(11) .
C2 C3 C4 C5 -1.5(11) .
C2 C3 C4 C7 175.5(7) .
C3 C4 C5 C6 -1.3(11) .
C7 C4 C5 C6 -178.4(6) .
C4 C5 C6 C1 4.4(11) .
C4 C5 C6 P1 -177.3(5) .
C2 C1 C6 C5 -5.0(11) .
S1 C1 C6 C5 174.3(5) .
C2 C1 C6 P1 176.8(5) .
S1 C1 C6 P1 -3.9(9) .
O4 C16 C17 C18 6.9(8) .
C16 C17 C18 C19 -26.6(8) .
C17 C18 C19 O4 37.7(8) .
O5 C20 C21 C22 25.1(8) .
C20 C21 C22 C23 -31.9(8) .
C21 C22 C23 O5 28.7(8) .
O3 Li1 O1 S1 89.0(10) 3_666
O5 Li1 O1 S1 -38.0(12) .
O4 Li1 O1 S1 -159.5(6) .
C18 C19 O4 C16 -34.1(8) .
C18 C19 O4 Li1 180.0(6) .
C17 C16 O4 C19 16.5(8) .
C17 C16 O4 Li1 161.7(6) .
O3 Li1 O4 C19 118.8(6) 3_666
O1 Li1 O4 C19 -3.2(8) .
O5 Li1 O4 C19 -125.7(7) .
O3 Li1 O4 C16 -22.1(9) 3_666
O1 Li1 O4 C16 -144.0(6) .
O5 Li1 O4 C16 93.5(8) .
C22 C23 O5 C20 -13.5(8) .
C22 C23 O5 Li1 154.9(7) .
C21 C20 O5 C23 -7.4(8) .
C21 C20 O5 Li1 -177.5(6) .
O3 Li1 O5 C23 -142.1(7) 3_666
O1 Li1 O5 C23 -9.7(11) .
O4 Li1 O5 C23 104.1(8) .
O3 Li1 O5 C20 25.4(9) 3_666
O1 Li1 O5 C20 157.8(6) .
O4 Li1 O5 C20 -88.4(8) .
C13 C11 P1 C6 -67.5(6) .
C12 C11 P1 C6 58.0(5) .
C13 C11 P1 C8 39.1(6) .
C12 C11 P1 C8 164.7(5) .
C13 C11 P1 Pd1 165.3(5) .
C12 C11 P1 Pd1 -69.2(5) .
C5 C6 P1 C11 67.2(6) .
C1 C6 P1 C11 -114.6(6) .
C5 C6 P1 C8 -43.4(6) .
C1 C6 P1 C8 134.7(6) .
C5 C6 P1 Pd1 -168.0(5) .
C1 C6 P1 Pd1 10.1(7) .
C10 C8 P1 C11 68.7(5) .
C9 C8 P1 C11 -168.9(5) .
C10 C8 P1 C6 177.3(5) .
C9 C8 P1 C6 -60.4(5) .
C10 C8 P1 Pd1 -56.5(5) .
C9 C8 P1 Pd1 65.9(5) .
S1 O2 Pd1 C15 115.2(3) .
S1 O2 Pd1 P1 -64.5(2) .
C11 P1 Pd1 C14 -41.5(3) .
C6 P1 Pd1 C14 -161.7(3) .
C8 P1 Pd1 C14 80.5(3) .
C11 P1 Pd1 O2 136.2(3) .
C6 P1 Pd1 O2 16.0(3) .
C8 P1 Pd1 O2 -101.8(3) .
Li1 O3 S1 O2 -127.7(7) 3_666
Li1 O3 S1 O1 0.4(7) 3_666
Li1 O3 S1 C1 114.8(7) 3_666
Pd1 O2 S1 O3 -34.4(3) .
Pd1 O2 S1 O1 -163.6(2) .
Pd1 O2 S1 C1 82.7(3) .
Li1 O1 S1 O3 -72.8(9) .
Li1 O1 S1 O2 56.6(9) .
Li1 O1 S1 C1 171.9(8) .
C2 C1 S1 O3 -102.0(6) .
C6 C1 S1 O3 78.6(6) .
C2 C1 S1 O2 136.3(6) .
C6 C1 S1 O2 -43.1(7) .
C2 C1 S1 O1 18.2(6) .
C6 C1 S1 O1 -161.1(6) .
